data_4135188
loop_
_publ_author_name
'Yan, Yong'
'Carrington, Elliot J.'
'P\'etuya, R\'emi'
'Whitehead, George F. S.'
'Verma, Ajay'
'Hylton, Rebecca K.'
'Tang, Chiu C.'
'Berry, Neil G.'
'Darling, George R.'
'Dyer, Matthew S.'
'Antypov, Dmytro'
'Katsoulidis, Alexandros P.'
'Rosseinsky, Matthew J.'

_publ_section_title
;
 Amino Acid Residues Determine the Response of Flexible Metal-Organic
 Frameworks to Guests.
;
_journal_name_full 'Journal of the American Chemical Society'
_journal_paper_doi 10.1021/jacs.0c03853
_journal_year 2020
_chemical_formula_moiety 'C6 H5 N3 O3 Zn, 0.5(C4 H8 O2)'
_chemical_formula_sum 'C8.01 H9.02 N3 O4.01 Zn'
_chemical_formula_weight 276.83
_space_group_crystal_system trigonal
_space_group_IT_number 161
_space_group_name_Hall 'R 3 -2"c'
_space_group_name_H-M_alt 'R 3 c :H'
_atom_sites_solution_hydrogens geom
_audit_creation_date 2018-07-05
_audit_creation_method
;
Olex2 1.2
(compiled 2018.05.29 svn.r3508 for OlexSys, GUI svn.r5506)
;
_cell_angle_alpha 90
_cell_angle_beta 90
_cell_angle_gamma 120
_cell_formula_units_Z 18
_cell_length_a 27.0355(9)
_cell_length_b 27.0355(9)
_cell_length_c 10.1431(4)
_cell_measurement_reflns_used 12063
_cell_measurement_temperature 100
_cell_measurement_theta_max 27.4040
_cell_measurement_theta_min 2.5880
_cell_volume 6420.5(4)
_computing_cell_refinement 'CrysAlisPro 1.171.38.46 (Rigaku OD, 2015)'
_computing_data_collection 'CrysAlisPro 1.171.38.46 (Rigaku OD, 2015)'
_computing_data_reduction 'CrysAlisPro 1.171.38.46 (Rigaku OD, 2015)'
_computing_molecular_graphics 'Olex2 (Dolomanov et al., 2009)'
_computing_publication_material 'Olex2 (Dolomanov et al., 2009)'
_computing_structure_refinement 'ShelXL (Sheldrick, 2015)'
_diffrn_ambient_temperature 100
_diffrn_detector 'CCD plate'
_diffrn_measured_fraction_theta_full 0.999
_diffrn_measured_fraction_theta_max 0.999
_diffrn_measurement_details
;
List of Runs (angles in degrees, time in seconds):

  # Type    Start    End  Width  t~exp~   \w     \q     \k     \f   Frames
--------------------------------------------------------------------------
  1  \w   -110.00  15.00   1.00   10.00    --  -20.00 -68.00   0.00  125
  2  \w   -110.00  15.00   1.00   10.00    --  -20.00 -68.00 120.00  125
  3  \w   -110.00  15.00   1.00   10.00    --  -20.00 -68.00 240.00  125
  4  \w   -110.00  15.00   1.00   10.00    --  -20.00 -30.00  90.00  125
;
_diffrn_measurement_device 'abstract diffractometer'
_diffrn_measurement_device_type 'dtrek-CrysAlisPro-abstract goniometer imported rigaku-d*trek images'
_diffrn_measurement_method '\w scans'
_diffrn_orient_matrix_type 'CrysAlisPro convention (1999,Acta A55,543-557)'
_diffrn_orient_matrix_UB_11 -0.0223457000
_diffrn_orient_matrix_UB_12 -0.0227718000
_diffrn_orient_matrix_UB_13 -0.0356507000
_diffrn_orient_matrix_UB_21 -0.0171348000
_diffrn_orient_matrix_UB_22 0.0128914000
_diffrn_orient_matrix_UB_23 0.0076055000
_diffrn_orient_matrix_UB_31 0.0111140000
_diffrn_orient_matrix_UB_32 0.0152481000
_diffrn_orient_matrix_UB_33 -0.0596914000
_diffrn_radiation_monochromator graphite
_diffrn_radiation_probe x-ray
_diffrn_radiation_type MoK\a
_diffrn_radiation_wavelength 0.71073
_diffrn_reflns_av_R_equivalents 0.0756
_diffrn_reflns_av_unetI/netI 0.0437
_diffrn_reflns_Laue_measured_fraction_full 0.999
_diffrn_reflns_Laue_measured_fraction_max 0.999
_diffrn_reflns_limit_h_max 34
_diffrn_reflns_limit_h_min -35
_diffrn_reflns_limit_k_max 31
_diffrn_reflns_limit_k_min -35
_diffrn_reflns_limit_l_max 13
_diffrn_reflns_limit_l_min -10
_diffrn_reflns_number 25902
_diffrn_reflns_point_group_measured_fraction_full 0.980
_diffrn_reflns_point_group_measured_fraction_max 0.966
_diffrn_reflns_theta_full 25.242
_diffrn_reflns_theta_max 27.481
_diffrn_reflns_theta_min 2.610
_diffrn_source 'fine-focus sealed X-ray tube'
_diffrn_source_type 'Enhance (Mo) X-ray Source'
_exptl_absorpt_coefficient_mu 1.723
_exptl_absorpt_correction_T_max 1.00000
_exptl_absorpt_correction_T_min 0.75459
_exptl_absorpt_correction_type multi-scan
_exptl_absorpt_process_details
;
CrysAlisPro 1.171.38.46 (Rigaku Oxford Diffraction, 2015)
Empirical absorption correction using spherical harmonics,
 implemented in SCALE3 ABSPACK scaling algorithm.
;
_exptl_crystal_colour white
_exptl_crystal_colour_primary white
_exptl_crystal_density_diffrn 1.289
_exptl_crystal_description block
_exptl_crystal_F_000 2523
_exptl_crystal_preparation 'Solvent Exchnage in Dioxane'
_exptl_crystal_size_max 0.208
_exptl_crystal_size_mid 0.027
_exptl_crystal_size_min 0.021
_refine_diff_density_max 1.014
_refine_diff_density_min -0.429
_refine_diff_density_rms 0.149
_refine_ls_abs_structure_details
;
 Flack x determined using 1278 quotients [(I+)-(I-)]/[(I+)+(I-)]
 (Parsons, Flack and Wagner, Acta Cryst. B69 (2013) 249-259).
;
_refine_ls_abs_structure_Flack 0.000(11)
_refine_ls_extinction_method none
_refine_ls_goodness_of_fit_ref 1.177
_refine_ls_hydrogen_treatment constr
_refine_ls_matrix_type full
_refine_ls_number_parameters 143
_refine_ls_number_reflns 3167
_refine_ls_number_restraints 18
_refine_ls_restrained_S_all 1.176
_refine_ls_R_factor_all 0.0555
_refine_ls_R_factor_gt 0.0508
_refine_ls_shift/su_max 0.000
_refine_ls_shift/su_mean 0.000
_refine_ls_structure_factor_coef Fsqd
_refine_ls_weighting_details 'w=1/[\s^2^(Fo^2^)+(0.0854P)^2^+14.6014P] where P=(Fo^2^+2Fc^2^)/3'
_refine_ls_weighting_scheme calc
_refine_ls_wR_factor_gt 0.1421
_refine_ls_wR_factor_ref 0.1451
_reflns_Friedel_coverage 0.923
_reflns_Friedel_fraction_full 0.960
_reflns_Friedel_fraction_max 0.932
_reflns_number_gt 2970
_reflns_number_total 3167
_reflns_threshold_expression 'I > 2\s(I)'
_cod_data_source_file ZnGlyPyr_Dioxane_100K.cif
_cod_data_source_block ZnGlyPyr_Dioxane_100K
_cod_original_cell_volume 6420.5(5)
_cod_original_sg_symbol_H-M 'R 3 c'
_cod_database_code 4135188
_shelx_shelxl_version_number 2014/7
_chemical_oxdiff_formula 'Zn C6 H8 N3 O5'
_shelx_space_group_comment
;
The symmetry employed for this shelxl refinement is uniquely defined
by the following loop, which should always be used as a source of
symmetry information in preference to the above space-group names.
They are only intended as comments.
;
_reflns_odcompleteness_completeness 99.89
_reflns_odcompleteness_iscentric 1
_reflns_odcompleteness_theta 27.42
_olex2_refinement_description
;
1. Fixed Uiso
 At 1.2 times of:
  All C(H) groups, All C(H,H) groups, All N(H) groups
2. Restrained distances
 C9-O5 \\sim O5-C7
 with sigma of 0.02
 C9-C10 \\sim C7-C8
 with sigma of 0.02
 C10-O4 \\sim O4-C8
 with sigma of 0.02
3. Rigid bond restraints
 O3, C4
 with sigma for 1-2 distances of 0.01 and sigma for 1-3 distances of 0.01
 O1, C6
 with sigma for 1-2 distances of 0.01 and sigma for 1-3 distances of 0.01
4. Uiso/Uaniso restraints and constraints
C4 \\sim O3: within 2A with sigma of 0.04 and sigma for terminal atoms of 0.08
C6 \\sim O1: within 2A with sigma of 0.04 and sigma for terminal atoms of 0.08
5. Others
 Sof(C10)=Sof(H10A)=Sof(H10B)=Sof(O4)=Sof(O5)=Sof(C9)=Sof(H9A)=Sof(H9B)=
 Sof(C7)=Sof(H7A)=Sof(H7B)=Sof(C8)=Sof(H8A)=Sof(H8B)=FVAR(1)
6.a Secondary CH2 refined with riding coordinates:
 C5(H5A,H5B), C10(H10A,H10B), C9(H9A,H9B), C7(H7A,H7B), C8(H8A,H8B)
6.b Aromatic/amide H refined with riding coordinates:
 N3(H3), C3(H3A), C1(H1)
;
_olex2_submission_special_instructions 'No special instructions were received'
_oxdiff_exptl_absorpt_empirical_details
;
Empirical correction (ABSPACK) includes:
- Absorption correction using spherical harmonics
- Frame scaling
- Detector area scaling
;
_oxdiff_exptl_absorpt_empirical_full_max 1.420
_oxdiff_exptl_absorpt_empirical_full_min 0.759

loop_
_space_group_symop_operation_xyz
'x, y, z'
'-y, x-y, z'
'-x+y, -x, z'
'-x+y, y, z+1/2'
'x, x-y, z+1/2'
'-y, -x, z+1/2'
'x+2/3, y+1/3, z+1/3'
'-y+2/3, x-y+1/3, z+1/3'
'-x+y+2/3, -x+1/3, z+1/3'
'-x+y+2/3, y+1/3, z+5/6'
'x+2/3, x-y+1/3, z+5/6'
'-y+2/3, -x+1/3, z+5/6'
'x+1/3, y+2/3, z+2/3'
'-y+1/3, x-y+2/3, z+2/3'
'-x+y+1/3, -x+2/3, z+2/3'
'-x+y+1/3, y+2/3, z+7/6'
'x+1/3, x-y+2/3, z+7/6'
'-y+1/3, -x+2/3, z+7/6'

loop_
_atom_site_label
_atom_site_type_symbol
_atom_site_fract_x
_atom_site_fract_y
_atom_site_fract_z
_atom_site_U_iso_or_equiv
_atom_site_adp_type
_atom_site_occupancy
_atom_site_site_symmetry_order
_atom_site_calc_flag
_atom_site_refinement_flags_posn
_atom_site_refinement_flags_adp
_atom_site_refinement_flags_occupancy
_atom_site_disorder_assembly
_atom_site_disorder_group
Zn1 Zn -0.35247(3) -0.32613(3) -0.38575(9) 0.0140(2) Uani 1 1 d . . . . .
N1 N -0.3163(3) -0.3712(3) -0.4384(6) 0.0183(13) Uani 1 1 d . . . . .
O1 O -0.4019(2) -0.3236(2) -0.5248(5) 0.0206(12) Uani 1 1 d . U . . .
N2 N -0.4046(3) -0.3554(3) -0.2348(6) 0.0153(13) Uani 1 1 d . . . . .
O2 O -0.2920(2) -0.2456(2) -0.3672(5) 0.0218(12) Uani 1 1 d . . . . .
N3 N -0.5827(3) -0.4640(3) -0.1627(6) 0.0181(13) Uani 1 1 d . . . . .
H3 H -0.5736 -0.4551 -0.2440 0.022 Uiso 1 1 calc R . . . .
C3 C -0.4610(3) -0.3856(3) -0.2408(7) 0.0162(14) Uani 1 1 d . . . . .
H3A H -0.4825 -0.3951 -0.3178 0.019 Uiso 1 1 calc R . . . .
C6 C -0.4341(3) -0.3544(3) -0.6161(7) 0.0158(14) Uani 1 1 d . U . . .
O3 O -0.5554(3) -0.4446(3) 0.0504(6) 0.0320(15) Uani 1 1 d . U . . .
C2 C -0.4834(3) -0.4010(3) -0.1131(7) 0.0157(14) Uani 1 1 d . . . . .
C4 C -0.5436(3) -0.4380(3) -0.0687(7) 0.0168(14) Uani 1 1 d . U . . .
C1 C -0.4352(3) -0.3774(3) -0.0317(7) 0.0199(16) Uani 1 1 d . . . . .
H1 H -0.4358 -0.3802 0.0598 0.024 Uiso 1 1 calc R . . . .
C5 C -0.6402(3) -0.5072(3) -0.1282(8) 0.0185(15) Uani 1 1 d . . . . .
H5A H -0.6664 -0.5084 -0.1952 0.022 Uiso 1 1 calc R . . . .
H5B H -0.6507 -0.4971 -0.0451 0.022 Uiso 1 1 calc R . . . .
C10 C -0.4552(16) -0.5152(19) -0.226(3) 0.097(12) Uiso 0.504(19) 1 d D . P A -1
H10A H -0.4826 -0.5502 -0.1819 0.116 Uiso 0.504(19) 1 calc R . P A -1
H10B H -0.4555 -0.4831 -0.1839 0.116 Uiso 0.504(19) 1 calc R . P A -1
O4 O -0.3977(11) -0.5083(12) -0.222(3) 0.103(9) Uiso 0.504(19) 1 d D . P A -1
O5 O -0.4625(13) -0.5549(13) -0.447(3) 0.103(9) Uiso 0.504(19) 1 d D . P A -1
C9 C -0.4676(14) -0.5174(14) -0.361(3) 0.079(9) Uiso 0.504(19) 1 d D . P A -1
H9A H -0.5067 -0.5253 -0.3677 0.094 Uiso 0.504(19) 1 calc R . P A -1
H9B H -0.4436 -0.4792 -0.3956 0.094 Uiso 0.504(19) 1 calc R . P A -1
C7 C -0.4118(15) -0.5502(15) -0.436(3) 0.083(10) Uiso 0.504(19) 1 d D . P A -1
H7A H -0.3850 -0.5167 -0.4849 0.099 Uiso 0.504(19) 1 calc R . P A -1
H7B H -0.4135 -0.5829 -0.4794 0.099 Uiso 0.504(19) 1 calc R . P A -1
C8 C -0.3878(19) -0.5462(18) -0.309(4) 0.108(14) Uiso 0.504(19) 1 d D . P A -1
H8A H -0.3471 -0.5315 -0.3180 0.130 Uiso 0.504(19) 1 calc R . P A -1
H8B H -0.4047 -0.5840 -0.2703 0.130 Uiso 0.504(19) 1 calc R . P A -1

loop_
_atom_site_aniso_label
_atom_site_aniso_U_11
_atom_site_aniso_U_22
_atom_site_aniso_U_33
_atom_site_aniso_U_23
_atom_site_aniso_U_13
_atom_site_aniso_U_12
Zn1 0.0171(4) 0.0182(5) 0.0062(4) -0.0004(3) 0.0003(3) 0.0084(4)
N1 0.023(3) 0.024(3) 0.010(3) -0.001(2) 0.003(2) 0.013(3)
O1 0.023(3) 0.021(3) 0.017(3) -0.003(2) -0.007(2) 0.010(2)
N2 0.020(3) 0.018(3) 0.005(3) 0.001(2) -0.002(2) 0.006(3)
O2 0.025(3) 0.016(3) 0.016(3) 0.000(2) -0.005(2) 0.004(2)
N3 0.017(3) 0.024(3) 0.010(3) 0.001(2) 0.001(2) 0.008(3)
C3 0.020(4) 0.018(4) 0.008(3) -0.001(3) -0.001(3) 0.007(3)
C6 0.020(4) 0.015(3) 0.008(3) 0.001(2) 0.000(3) 0.005(3)
O3 0.027(3) 0.038(4) 0.014(3) 0.002(3) 0.001(2) 0.003(3)
C2 0.020(4) 0.016(3) 0.010(3) 0.000(2) 0.000(3) 0.007(3)
C4 0.018(4) 0.019(4) 0.011(3) 0.004(3) 0.002(3) 0.007(3)
C1 0.027(4) 0.023(4) 0.007(4) 0.004(3) 0.001(3) 0.011(3)
C5 0.021(4) 0.021(4) 0.014(4) -0.001(3) 0.004(3) 0.011(3)

loop_
_atom_type_symbol
_atom_type_description
_atom_type_scat_dispersion_real
_atom_type_scat_dispersion_imag
_atom_type_scat_source
C C 0.0033 0.0016 'International Tables Vol C Tables 4.2.6.8 and 6.1.1.4'
H H 0.0000 0.0000 'International Tables Vol C Tables 4.2.6.8 and 6.1.1.4'
N N 0.0061 0.0033 'International Tables Vol C Tables 4.2.6.8 and 6.1.1.4'
O O 0.0106 0.0060 'International Tables Vol C Tables 4.2.6.8 and 6.1.1.4'
Zn Zn 0.2839 1.4301 'International Tables Vol C Tables 4.2.6.8 and 6.1.1.4'

loop_
_geom_angle_atom_site_label_1
_geom_angle_atom_site_label_2
_geom_angle_atom_site_label_3
_geom_angle
_geom_angle_site_symmetry_1
_geom_angle_site_symmetry_3
_geom_angle_publ_flag
O1 Zn1 N1 112.4(2) . . ?
O1 Zn1 O2 103.4(2) . . ?
N2 Zn1 N1 116.0(3) . . ?
N2 Zn1 O1 102.1(2) . . ?
N2 Zn1 O2 113.8(3) . . ?
O2 Zn1 N1 108.3(3) . . ?
N2 N1 Zn1 122.0(5) 14_444 . ?
C1 N1 Zn1 129.7(5) 14_444 . ?
C1 N1 N2 108.1(6) 14_444 14_444 ?
C6 O1 Zn1 139.5(5) . . ?
N1 N2 Zn1 125.3(5) 9_445 . ?
C3 N2 Zn1 126.0(5) . . ?
C3 N2 N1 108.6(6) . 9_445 ?
C6 O2 Zn1 119.3(5) 9_445 . ?
C4 N3 C5 120.1(7) . . ?
N2 C3 C2 109.5(6) . . ?
O1 C6 C5 117.6(6) . 6_444 ?
O2 C6 O1 125.1(7) 14_444 . ?
O2 C6 C5 117.2(6) 14_444 6_444 ?
C3 C2 C4 130.0(7) . . ?
C1 C2 C3 104.2(7) . . ?
C1 C2 C4 125.7(7) . . ?
N3 C4 C2 116.7(6) . . ?
O3 C4 N3 122.9(7) . . ?
O3 C4 C2 120.4(7) . . ?
N1 C1 C2 109.6(7) 9_445 . ?
N3 C5 C6 111.3(6) . 6_445 ?
C9 C10 O4 104(3) . . ?
C10 O4 C8 116(3) . . ?
C7 O5 C9 110(3) . . ?
O5 C9 C10 122(3) . . ?
O5 C7 C8 120(3) . . ?
C7 C8 O4 111(3) . . ?

loop_
_geom_bond_atom_site_label_1
_geom_bond_atom_site_label_2
_geom_bond_distance
_geom_bond_site_symmetry_2
_geom_bond_publ_flag
Zn1 N1 1.981(7) . ?
Zn1 O1 1.968(5) . ?
Zn1 N2 1.960(6) . ?
Zn1 O2 1.971(5) . ?
N1 N2 1.374(8) 14_444 ?
N1 C1 1.330(10) 14_444 ?
O1 C6 1.258(9) . ?
N2 N1 1.373(8) 9_445 ?
N2 C3 1.323(10) . ?
O2 C6 1.252(9) 9_445 ?
N3 C4 1.332(10) . ?
N3 C5 1.445(10) . ?
C3 C2 1.401(10) . ?
C6 O2 1.252(9) 14_444 ?
C6 C5 1.527(10) 6_444 ?
O3 C4 1.239(9) . ?
C2 C4 1.492(10) . ?
C2 C1 1.399(11) . ?
C1 N1 1.330(10) 9_445 ?
C5 C6 1.527(10) 6_445 ?
C10 O4 1.47(3) . ?
C10 C9 1.41(3) . ?
O4 C8 1.48(3) . ?
O5 C9 1.40(3) . ?
O5 C7 1.32(3) . ?
C7 C8 1.41(3) . ?
